data_7132237
loop_
_publ_author_name
'Afandiyeva, Medina'
'Wu, Xijue'
'Brennessel, William W.'
'Kadam, Abhishek A.'
'Kennedy, C. Rose'

_publ_section_title
;
 Secondary-Sphere Preorganization Enables Nickel-Catalyzed Nitrile
 Hydroboration
;
_journal_name_full 'Chemical Communications'
_journal_paper_doi 10.1039/D3CC04229D
_journal_year 2023
_chemical_formula_moiety 'C36 H51 K N4 Ni O7, C6 D6'
_chemical_formula_sum 'C42 H51 D6 K N4 Ni O7'
_chemical_formula_weight 833.76
_space_group_crystal_system monoclinic
_space_group_IT_number 14
_space_group_name_Hall '-P 2ybc'
_space_group_name_H-M_alt 'P 1 21/c 1'
_atom_sites_solution_hydrogens geom
_atom_sites_solution_primary dual
_atom_sites_solution_secondary difmap
_audit_creation_date 2023-05-25
_audit_creation_method
;
Olex2 1.5
(compiled 2023.03.06 svn.rbb2c1857 for OlexSys, GUI svn.r6748)
;
_audit_update_record
;
2023-06-01 deposited with the CCDC.	2023-10-20 downloaded from the CCDC.
;
_cell_angle_alpha 90
_cell_angle_beta 99.0140(10)
_cell_angle_gamma 90
_cell_formula_units_Z 4
_cell_length_a 15.01330(10)
_cell_length_b 10.92400(10)
_cell_length_c 25.6552(2)
_cell_measurement_reflns_used 39343
_cell_measurement_temperature 100.01(10)
_cell_measurement_theta_max 79.7870
_cell_measurement_theta_min 3.4900
_cell_volume 4155.63(6)
_computing_cell_refinement 'CrysAlisPro 1.171.42.85a (Rigaku OD, 2023)'
_computing_data_collection 'CrysAlisPro 1.171.42.85a (Rigaku OD, 2023)'
_computing_data_reduction 'CrysAlisPro 1.171.42.85a (Rigaku OD, 2023)'
_computing_molecular_graphics 'Olex2 1.5 (Dolomanov et al., 2009)'
_computing_publication_material 'Olex2 1.5 (Dolomanov et al., 2009)'
_computing_structure_refinement 'SHELXL 2019/2 (Sheldrick, 2015b)'
_computing_structure_solution 'SHELXT 2018/2 (Sheldrick, 2015a)'
_diffrn_ambient_environment N~2~
_diffrn_ambient_temperature 100.01(10)
_diffrn_detector 'Hybrid Pixel Array Detector'
_diffrn_detector_area_resol_mean 10.0000
_diffrn_detector_type HyPix
_diffrn_measured_fraction_theta_full 1.000
_diffrn_measured_fraction_theta_max 0.984
_diffrn_measurement_details
;
List of Runs (angles in degrees, time in seconds):

  # Type    Start    End  Width  t~exp~   \w     \q     \k     \f   Frames
#--------------------------------------------------------------------------
  1  \w   -122.00 -34.00   0.50    0.42    --  -47.28 -16.00 -86.00  176
  2  \w     -6.00  27.00   0.50    0.42    --  -47.28  16.00  83.00   66
  3  \w    -27.00  26.00   0.50    0.42    --   47.28 -16.00 -86.00  106
  4  \w     34.00 122.00   0.50    0.42    --   47.28  16.00  83.00  176
  5  \w   -166.00 -78.00   0.50    1.67    --  -91.75 -16.00 -86.00  176
  6  \w    100.00 178.00   0.50    1.67    --  113.25  16.00  83.00  156
  7  \w    -31.00  26.00   0.50    0.42    --  -47.28  38.00 120.00  114
  8  \w     -9.00  28.00   0.50    0.42    --  -47.28  19.00-120.00   74
  9  \w     -9.00  28.00   0.50    0.42    --  -47.28  19.00-150.00   74
 10  \w    -27.00  29.00   0.50    0.42    --   47.28 -19.00 150.00  112
 11  \w     34.00  93.00   0.50    0.42    --   47.28-125.00 -30.00  118
 12  \w    -63.00 -19.00   0.50    1.67    --  -91.75  61.00-180.00   88
 13  \w    -63.00 -19.00   0.50    1.67    --  -91.75  61.00  60.00   88
 14  \w     42.00 106.00   0.50    1.67    --  113.25 -94.00 150.00  128
 15  \w     41.00 178.00   0.50    1.67    --  113.25   0.00   0.00  274
 16  \w     42.00  83.00   0.50    1.67    --  113.25 -61.00-150.00   82
 17  \w     42.00 106.00   0.50    1.67    --  113.25 -94.00-150.00  128
 18  \w     41.00 178.00   0.50    1.67    --  113.25   0.00-150.00  274
 19  \w     42.00  75.00   0.50    1.67    --  113.25 -56.00-130.20   66
 20  \w     42.00  83.00   0.50    1.67    --  113.25 -61.00 120.00   82
 21  \w     42.00  83.00   0.50    1.67    --  113.25 -61.00 -90.00   82
 22  \w     41.00 178.00   0.50    1.67    --  113.25   0.00 150.00  274
 23  \w     44.00 108.00   0.50    1.67    --  113.25-106.00 104.31  128
 24  \w     44.00 111.00   0.50    1.67    --  113.25-125.00-150.00  134
 25  \w     42.00  83.00   0.50    1.67    --  113.25 -61.00   0.00   82
 26  \w    101.00 178.00   0.50    1.67    --  113.25  45.00-120.00  154
 27  \w    101.00 178.00   0.50    1.67    --  113.25  30.00-180.00  154
 28  \w     42.00 106.00   0.50    1.67    --  113.25 -94.00-180.00  128
 29  \w    101.00 178.00   0.50    1.67    --  113.25  45.00 -90.00  154
 30  \w     42.00  83.00   0.50    1.67    --  113.25 -61.00  90.00   82
 31  \w     42.00 106.00   0.50    1.67    --  113.25 -94.00  30.00  128
 32  \w     25.00 120.00   0.50    0.42    --   47.28  77.00-120.00  190
 33  \w     32.00 120.00   0.50    0.42    --   47.28  57.00  90.00  176
 34  \w     25.00 120.00   0.50    0.42    --   47.28  77.00 -30.00  190
 35  \w     25.00 120.00   0.50    0.42    --   47.28  77.00-180.00  190
 36  \w     34.00  93.00   0.50    0.42    --   47.28-125.00  30.00  118
 37  \w     25.00 120.00   0.50    0.42    --   47.28  77.00  30.00  190
 38  \w     27.00  67.00   0.50    0.42    --   47.28  72.00 -70.36   80
 39  \w     32.00 120.00   0.50    0.42    --   47.28  57.00 150.00  176
;
_diffrn_measurement_device 'four-circle diffractometer'
_diffrn_measurement_device_type 'XtaLAB Synergy, Dualflex, HyPix'
_diffrn_measurement_method '\w scans'
_diffrn_orient_matrix_type 'CrysAlisPro convention (1999,Acta A55,543-557)'
_diffrn_orient_matrix_UB_11 0.0426133000
_diffrn_orient_matrix_UB_12 0.0300540000
_diffrn_orient_matrix_UB_13 0.0571522000
_diffrn_orient_matrix_UB_21 -0.0942307000
_diffrn_orient_matrix_UB_22 -0.0012951000
_diffrn_orient_matrix_UB_23 0.0166691000
_diffrn_orient_matrix_UB_31 0.0101329000
_diffrn_orient_matrix_UB_32 -0.1377592000
_diffrn_orient_matrix_UB_33 0.0123346000
_diffrn_radiation_monochromator mirror
_diffrn_radiation_probe x-ray
_diffrn_radiation_type 'Cu K\a'
_diffrn_radiation_wavelength 1.54184
_diffrn_reflns_av_R_equivalents 0.0388
_diffrn_reflns_av_unetI/netI 0.0215
_diffrn_reflns_Laue_measured_fraction_full 1.000
_diffrn_reflns_Laue_measured_fraction_max 0.984
_diffrn_reflns_limit_h_max 19
_diffrn_reflns_limit_h_min -19
_diffrn_reflns_limit_k_max 10
_diffrn_reflns_limit_k_min -13
_diffrn_reflns_limit_l_max 32
_diffrn_reflns_limit_l_min -32
_diffrn_reflns_number 72065
_diffrn_reflns_point_group_measured_fraction_full 1.000
_diffrn_reflns_point_group_measured_fraction_max 0.984
_diffrn_reflns_theta_full 74.504
_diffrn_reflns_theta_max 80.678
_diffrn_reflns_theta_min 3.489
_diffrn_source 'micro-focus sealed X-ray tube'
_diffrn_source_type 'PhotonJet (Cu) X-ray Source'
_exptl_absorpt_coefficient_mu 2.001
_exptl_absorpt_correction_T_max 1.00000
_exptl_absorpt_correction_T_min 0.92233
_exptl_absorpt_correction_type multi-scan
_exptl_absorpt_process_details
;
CrysAlisPro 1.171.42.85a (Rigaku Oxford Diffraction, 2023)
Empirical absorption correction using spherical harmonics,
implemented in SCALE3 ABSPACK scaling algorithm.
;
_exptl_crystal_colour red
_exptl_crystal_colour_primary red
_exptl_crystal_density_diffrn 1.333
_exptl_crystal_description plate
_exptl_crystal_F_000 1760
_exptl_crystal_size_max 0.139
_exptl_crystal_size_mid 0.101
_exptl_crystal_size_min 0.053
_refine_diff_density_max 0.318
_refine_diff_density_min -0.482
_refine_diff_density_rms 0.050
_refine_ls_extinction_method none
_refine_ls_goodness_of_fit_ref 1.106
_refine_ls_hydrogen_treatment constr
_refine_ls_matrix_type full
_refine_ls_number_parameters 499
_refine_ls_number_reflns 8958
_refine_ls_number_restraints 0
_refine_ls_restrained_S_all 1.106
_refine_ls_R_factor_all 0.0384
_refine_ls_R_factor_gt 0.0351
_refine_ls_shift/su_max 0.001
_refine_ls_shift/su_mean 0.000
_refine_ls_structure_factor_coef Fsqd
_refine_ls_weighting_details 'w=1/[\s^2^(Fo^2^)+(0.0362P)^2^+2.5767P] where P=(Fo^2^+2Fc^2^)/3'
_refine_ls_weighting_scheme calc
_refine_ls_wR_factor_gt 0.0888
_refine_ls_wR_factor_ref 0.0907
_reflns_Friedel_coverage 0.000
_reflns_number_gt 8134
_reflns_number_total 8958
_reflns_threshold_expression 'I > 2\s(I)'
_cod_data_source_file d3cc04229d2.cif
_cod_data_source_block kenma12
_cod_original_cell_volume 4155.62(6)
_cod_database_code 7132237
_shelx_shelxl_version_number 2019/2
_shelx_space_group_comment
;
The symmetry employed for this shelxl refinement is uniquely defined
by the following loop, which should always be used as a source of
symmetry information in preference to the above space-group names.
They are only intended as comments.
;
_shelx_estimated_absorpt_t_max 0.901
_shelx_estimated_absorpt_t_min 0.768
_olex2_refinement_description
;
1. Fixed Uiso
 At 1.2 times of:
  All C(H) groups, All C(H,H) groups
 At 1.5 times of:
  All C(H,H,H) groups
2.a Ternary CH refined with riding coordinates:
 C19(H19)
2.b Secondary CH2 refined with riding coordinates:
 C20(H20A,H20B), C21(H21A,H21B), C22(H22A,H22B), C23(H23A,H23B), C24(H24A,
 H24B), C25(H25A,H25B), C26(H26A,H26B), C27(H27A,H27B), C28(H28A,H28B),
 C29(H29A,H29B), C30(H30A,H30B), C31(H31A,H31B), C32(H32A,H32B), C33(H33A,H33B),
  C34(H34A,H34B), C35(H35A,H35B), C36(H36A,H36B)
2.c Aromatic/amide H refined with riding coordinates:
 C2(H2), C3(H3), C6(H6), C8(H8), C14(H14), C15(H15), C16(H16), C37(D37),
 C38(D38), C39(D39), C40(D40), C41(D41), C42(D42)
2.d Idealised Me refined as rotating group:
 C10(H10A,H10B,H10C), C11(H11A,H11B,H11C), C12(H12A,H12B,H12C)
;
_olex2_submission_original_sample_id kenma12
_olex2_submission_special_instructions 'No special instructions were received'
_oxdiff_exptl_absorpt_empirical_details
;
Empirical correction (ABSPACK) includes:
- Absorption correction using spherical harmonics
- Frame scaling
;
_oxdiff_exptl_absorpt_empirical_full_max 1.246
_oxdiff_exptl_absorpt_empirical_full_min 0.864

loop_
_space_group_symop_operation_xyz
'x, y, z'
'-x, y+1/2, -z+1/2'
'-x, -y, -z'
'x, -y-1/2, z-1/2'

loop_
_atom_site_label
_atom_site_type_symbol
_atom_site_fract_x
_atom_site_fract_y
_atom_site_fract_z
_atom_site_U_iso_or_equiv
_atom_site_adp_type
_atom_site_occupancy
_atom_site_site_symmetry_order
_atom_site_calc_flag
_atom_site_refinement_flags_posn
_atom_site_refinement_flags_adp
_atom_site_refinement_flags_occupancy
_atom_site_disorder_assembly
_atom_site_disorder_group
Ni1 Ni 0.34693(2) 0.52484(2) 0.31914(2) 0.01861(7) Uani 1 1 d . . . . .
K1 K 0.50440(2) 0.75177(3) 0.41795(2) 0.02199(8) Uani 1 1 d . . . . .
O1 O 0.56564(7) 0.58125(11) 0.35812(4) 0.0245(2) Uani 1 1 d . . . . .
O2 O 0.40708(8) 0.67924(11) 0.50629(4) 0.0270(2) Uani 1 1 d . . . . .
O3 O 0.59124(7) 0.65265(11) 0.52003(4) 0.0262(2) Uani 1 1 d . . . . .
O4 O 0.71448(8) 0.73353(11) 0.45831(4) 0.0270(2) Uani 1 1 d . . . . .
O5 O 0.63617(8) 0.89490(11) 0.37535(5) 0.0287(2) Uani 1 1 d . . . . .
O6 O 0.48564(8) 1.02113(11) 0.39374(4) 0.0265(2) Uani 1 1 d . . . . .
O7 O 0.36760(8) 0.90913(11) 0.45420(4) 0.0269(2) Uani 1 1 d . . . . .
N1 N 0.22456(8) 0.32980(12) 0.26139(5) 0.0187(2) Uani 1 1 d . . . . .
N2 N 0.36652(8) 0.32233(11) 0.25969(5) 0.0188(2) Uani 1 1 d . . . . .
N3 N 0.46755(8) 0.45282(12) 0.30712(5) 0.0186(2) Uani 1 1 d . . . . .
N4 N 0.34984(9) 0.68044(13) 0.35433(6) 0.0288(3) Uani 1 1 d . . . . .
C1 C 0.30259(10) 0.38930(14) 0.28041(6) 0.0189(3) Uani 1 1 d . . . . .
C2 C 0.24008(11) 0.22936(15) 0.23040(6) 0.0241(3) Uani 1 1 d . . . . .
H2 H 0.195834 0.174322 0.213383 0.029 Uiso 1 1 calc R U . . .
C3 C 0.32940(11) 0.22485(15) 0.22906(6) 0.0236(3) Uani 1 1 d . . . . .
H3 H 0.360487 0.166950 0.210916 0.028 Uiso 1 1 calc R U . . .
C4 C 0.13788(9) 0.35731(14) 0.27560(6) 0.0191(3) Uani 1 1 d . . . . .
C5 C 0.08668(10) 0.45250(15) 0.25036(6) 0.0217(3) Uani 1 1 d . . . . .
C6 C 0.00050(10) 0.47084(15) 0.26290(6) 0.0233(3) Uani 1 1 d . . . . .
H6 H -0.035606 0.535459 0.246220 0.028 Uiso 1 1 calc R U . . .
C7 C -0.03392(10) 0.39692(15) 0.29918(6) 0.0230(3) Uani 1 1 d . . . . .
C8 C 0.02122(10) 0.30639(15) 0.32530(6) 0.0221(3) Uani 1 1 d . . . . .
H8 H -0.000638 0.258057 0.351366 0.026 Uiso 1 1 calc R U . . .
C9 C 0.10764(10) 0.28509(14) 0.31408(6) 0.0204(3) Uani 1 1 d . . . . .
C10 C 0.12174(11) 0.53139(16) 0.20991(7) 0.0276(3) Uani 1 1 d . . . . .
H10A H 0.183527 0.557246 0.223496 0.041 Uiso 1 1 calc R U . . .
H10B H 0.083193 0.603724 0.202610 0.041 Uiso 1 1 calc R U . . .
H10C H 0.121322 0.484543 0.177294 0.041 Uiso 1 1 calc R U . . .
C11 C -0.12882(11) 0.41537(17) 0.31031(7) 0.0298(4) Uani 1 1 d . . . . .
H11A H -0.152691 0.337293 0.320922 0.045 Uiso 1 1 calc R U . . .
H11B H -0.167032 0.445589 0.278424 0.045 Uiso 1 1 calc R U . . .
H11C H -0.128341 0.475187 0.338824 0.045 Uiso 1 1 calc R U . . .
C12 C 0.16786(11) 0.18960(15) 0.34360(6) 0.0256(3) Uani 1 1 d . . . . .
H12A H 0.176114 0.121923 0.319736 0.038 Uiso 1 1 calc R U . . .
H12B H 0.140114 0.158666 0.373122 0.038 Uiso 1 1 calc R U . . .
H12C H 0.226583 0.226023 0.357157 0.038 Uiso 1 1 calc R U . . .
C13 C 0.45829(10) 0.35527(14) 0.27428(6) 0.0187(3) Uani 1 1 d . . . . .
C14 C 0.52647(10) 0.29125(15) 0.25655(6) 0.0223(3) Uani 1 1 d . . . . .
H14 H 0.514847 0.225142 0.232384 0.027 Uiso 1 1 calc R U . . .
C15 C 0.61444(10) 0.32991(15) 0.27650(7) 0.0251(3) Uani 1 1 d . . . . .
H15 H 0.664630 0.289621 0.265764 0.030 Uiso 1 1 calc R U . . .
C16 C 0.62805(10) 0.42524(15) 0.31129(6) 0.0238(3) Uani 1 1 d . . . . .
H16 H 0.687959 0.448664 0.325320 0.029 Uiso 1 1 calc R U . . .
C17 C 0.55359(10) 0.49107(14) 0.32719(6) 0.0199(3) Uani 1 1 d . . . . .
C18 C 0.27282(10) 0.64152(15) 0.34061(6) 0.0234(3) Uani 1 1 d . . . . .
C19 C 0.17825(10) 0.68362(15) 0.34402(6) 0.0228(3) Uani 1 1 d . . . . .
H19 H 0.141357 0.673364 0.308302 0.027 Uiso 1 1 calc R U . . .
C20 C 0.17553(11) 0.81947(15) 0.35892(6) 0.0244(3) Uani 1 1 d . . . . .
H20A H 0.216082 0.833577 0.392702 0.029 Uiso 1 1 calc R U . . .
H20B H 0.197606 0.869553 0.331426 0.029 Uiso 1 1 calc R U . . .
C21 C 0.08002(11) 0.85951(16) 0.36444(7) 0.0275(3) Uani 1 1 d . . . . .
H21A H 0.080948 0.946230 0.375716 0.033 Uiso 1 1 calc R U . . .
H21B H 0.040850 0.853227 0.329715 0.033 Uiso 1 1 calc R U . . .
C22 C 0.04098(11) 0.78103(16) 0.40448(7) 0.0279(3) Uani 1 1 d . . . . .
H22A H 0.077455 0.791491 0.439838 0.034 Uiso 1 1 calc R U . . .
H22B H -0.021461 0.807566 0.406440 0.034 Uiso 1 1 calc R U . . .
C23 C 0.04106(11) 0.64689(16) 0.38830(7) 0.0278(3) Uani 1 1 d . . . . .
H23A H 0.000683 0.635838 0.354233 0.033 Uiso 1 1 calc R U . . .
H23B H 0.017416 0.596367 0.415111 0.033 Uiso 1 1 calc R U . . .
C24 C 0.13600(11) 0.60334(15) 0.38282(7) 0.0251(3) Uani 1 1 d . . . . .
H24A H 0.133133 0.517539 0.370245 0.030 Uiso 1 1 calc R U . . .
H24B H 0.174638 0.605598 0.417815 0.030 Uiso 1 1 calc R U . . .
C25 C 0.45860(12) 0.68387(16) 0.55772(6) 0.0279(3) Uani 1 1 d . . . . .
H25A H 0.422263 0.652985 0.583973 0.034 Uiso 1 1 calc R U . . .
H25B H 0.476250 0.769436 0.566937 0.034 Uiso 1 1 calc R U . . .
C26 C 0.54085(12) 0.60649(16) 0.55842(6) 0.0273(3) Uani 1 1 d . . . . .
H26A H 0.578016 0.608920 0.593867 0.033 Uiso 1 1 calc R U . . .
H26B H 0.523220 0.520473 0.550185 0.033 Uiso 1 1 calc R U . . .
C27 C 0.67977(11) 0.60328(16) 0.52660(7) 0.0273(3) Uani 1 1 d . . . . .
H27A H 0.679032 0.517294 0.538715 0.033 Uiso 1 1 calc R U . . .
H27B H 0.720034 0.650833 0.553470 0.033 Uiso 1 1 calc R U . . .
C28 C 0.71364(11) 0.60915(16) 0.47458(7) 0.0283(3) Uani 1 1 d . . . . .
H28A H 0.775267 0.574595 0.478235 0.034 Uiso 1 1 calc R U . . .
H28B H 0.673869 0.560563 0.447852 0.034 Uiso 1 1 calc R U . . .
C29 C 0.74567(11) 0.74561(17) 0.40884(7) 0.0294(4) Uani 1 1 d . . . . .
H29A H 0.712689 0.688095 0.382879 0.035 Uiso 1 1 calc R U . . .
H29B H 0.810737 0.725780 0.412968 0.035 Uiso 1 1 calc R U . . .
C30 C 0.73020(11) 0.87449(17) 0.38969(7) 0.0316(4) Uani 1 1 d . . . . .
H30A H 0.755381 0.932388 0.417872 0.038 Uiso 1 1 calc R U . . .
H30B H 0.761037 0.888421 0.358804 0.038 Uiso 1 1 calc R U . . .
C31 C 0.61624(13) 1.01197(16) 0.35248(7) 0.0314(4) Uani 1 1 d . . . . .
H31A H 0.639019 1.017448 0.318366 0.038 Uiso 1 1 calc R U . . .
H31B H 0.646105 1.076360 0.376178 0.038 Uiso 1 1 calc R U . . .
C32 C 0.51637(13) 1.03060(17) 0.34397(7) 0.0327(4) Uani 1 1 d . . . . .
H32A H 0.501317 1.112311 0.328355 0.039 Uiso 1 1 calc R U . . .
H32B H 0.486541 0.967809 0.319399 0.039 Uiso 1 1 calc R U . . .
C33 C 0.39325(12) 1.05382(17) 0.39010(8) 0.0338(4) Uani 1 1 d . . . . .
H33A H 0.355978 1.001829 0.363553 0.041 Uiso 1 1 calc R U . . .
H33B H 0.384582 1.140347 0.378976 0.041 Uiso 1 1 calc R U . . .
C34 C 0.36525(12) 1.03622(16) 0.44297(8) 0.0325(4) Uani 1 1 d . . . . .
H34A H 0.406860 1.080663 0.470296 0.039 Uiso 1 1 calc R U . . .
H34B H 0.303564 1.068483 0.442701 0.039 Uiso 1 1 calc R U . . .
C35 C 0.33167(12) 0.87928(17) 0.50040(7) 0.0306(4) Uani 1 1 d . . . . .
H35A H 0.271636 0.917538 0.499348 0.037 Uiso 1 1 calc R U . . .
H35B H 0.371924 0.909762 0.532012 0.037 Uiso 1 1 calc R U . . .
C36 C 0.32380(12) 0.74212(17) 0.50268(8) 0.0324(4) Uani 1 1 d . . . . .
H36A H 0.295066 0.720037 0.533584 0.039 Uiso 1 1 calc R U . . .
H36B H 0.283551 0.713801 0.470659 0.039 Uiso 1 1 calc R U . . .
C37 C 0.92987(13) 0.76939(17) 0.52660(7) 0.0320(4) Uani 1 1 d . . . . .
D37 D 0.867281 0.763178 0.513410 0.038 Uiso 1 1 calc R U . . .
C38 C 0.98307(14) 0.66576(18) 0.53147(7) 0.0369(4) Uani 1 1 d . . . . .
D38 D 0.957177 0.588261 0.521461 0.044 Uiso 1 1 calc R U . . .
C39 C 1.07416(15) 0.6748(2) 0.55093(8) 0.0430(5) Uani 1 1 d . . . . .
D39 D 1.111074 0.603704 0.554057 0.052 Uiso 1 1 calc R U . . .
C40 C 1.11136(13) 0.7885(2) 0.56589(8) 0.0429(5) Uani 1 1 d . . . . .
D40 D 1.173708 0.795092 0.579653 0.051 Uiso 1 1 calc R U . . .
C41 C 1.05788(14) 0.89141(19) 0.56077(7) 0.0373(4) Uani 1 1 d . . . . .
D41 D 1.083348 0.969039 0.570962 0.045 Uiso 1 1 calc R U . . .
C42 C 0.96755(13) 0.88202(17) 0.54089(7) 0.0322(4) Uani 1 1 d . . . . .
D42 D 0.930974 0.953406 0.536996 0.039 Uiso 1 1 calc R U . . .

loop_
_atom_site_aniso_label
_atom_site_aniso_U_11
_atom_site_aniso_U_22
_atom_site_aniso_U_33
_atom_site_aniso_U_23
_atom_site_aniso_U_13
_atom_site_aniso_U_12
Ni1 0.01763(13) 0.01901(13) 0.01992(13) -0.00252(10) 0.00523(9) 0.00012(10)
K1 0.02253(15) 0.02247(16) 0.02171(16) -0.00125(12) 0.00576(12) -0.00161(12)
O1 0.0216(5) 0.0265(6) 0.0261(5) -0.0044(5) 0.0054(4) -0.0029(4)
O2 0.0277(6) 0.0288(6) 0.0250(6) -0.0008(5) 0.0054(4) -0.0004(5)
O3 0.0253(5) 0.0295(6) 0.0245(5) 0.0073(5) 0.0060(4) 0.0031(5)
O4 0.0276(6) 0.0302(6) 0.0244(6) -0.0026(5) 0.0080(4) -0.0019(5)
O5 0.0305(6) 0.0263(6) 0.0311(6) 0.0010(5) 0.0105(5) -0.0055(5)
O6 0.0319(6) 0.0262(6) 0.0217(5) 0.0015(4) 0.0048(4) 0.0008(5)
O7 0.0323(6) 0.0237(6) 0.0258(6) -0.0031(5) 0.0080(5) 0.0010(5)
N1 0.0180(6) 0.0200(6) 0.0186(6) -0.0027(5) 0.0043(5) -0.0007(5)
N2 0.0189(6) 0.0195(6) 0.0189(6) -0.0015(5) 0.0057(5) 0.0008(5)
N3 0.0172(6) 0.0211(6) 0.0184(6) 0.0017(5) 0.0059(4) 0.0004(5)
N4 0.0250(7) 0.0262(7) 0.0352(8) -0.0104(6) 0.0047(6) 0.0016(6)
C1 0.0195(7) 0.0203(7) 0.0181(7) 0.0021(6) 0.0065(5) 0.0008(6)
C2 0.0245(7) 0.0239(8) 0.0243(7) -0.0072(6) 0.0052(6) -0.0010(6)
C3 0.0250(7) 0.0233(8) 0.0230(7) -0.0063(6) 0.0056(6) 0.0011(6)
C4 0.0170(6) 0.0221(7) 0.0187(7) -0.0045(6) 0.0042(5) -0.0017(6)
C5 0.0236(7) 0.0240(7) 0.0175(7) -0.0019(6) 0.0029(6) 0.0007(6)
C6 0.0215(7) 0.0272(8) 0.0207(7) -0.0017(6) 0.0017(6) 0.0038(6)
C7 0.0194(7) 0.0269(8) 0.0228(7) -0.0058(6) 0.0036(6) -0.0020(6)
C8 0.0212(7) 0.0239(8) 0.0219(7) -0.0032(6) 0.0057(6) -0.0044(6)
C9 0.0211(7) 0.0193(7) 0.0209(7) -0.0035(6) 0.0034(5) -0.0019(6)
C10 0.0296(8) 0.0299(9) 0.0248(8) 0.0051(7) 0.0085(6) 0.0067(7)
C11 0.0207(7) 0.0346(9) 0.0349(9) -0.0009(7) 0.0066(6) 0.0017(7)
C12 0.0252(8) 0.0256(8) 0.0269(8) 0.0039(6) 0.0068(6) 0.0013(6)
C13 0.0196(7) 0.0195(7) 0.0180(7) 0.0030(5) 0.0061(5) 0.0007(6)
C14 0.0231(7) 0.0232(7) 0.0218(7) 0.0002(6) 0.0078(6) 0.0007(6)
C15 0.0204(7) 0.0269(8) 0.0300(8) 0.0031(6) 0.0096(6) 0.0034(6)
C16 0.0173(7) 0.0273(8) 0.0277(8) 0.0013(6) 0.0065(6) 0.0004(6)
C17 0.0194(7) 0.0209(7) 0.0202(7) 0.0026(6) 0.0058(5) -0.0006(6)
C18 0.0228(7) 0.0230(7) 0.0244(7) -0.0037(6) 0.0042(6) 0.0000(6)
C19 0.0211(7) 0.0246(8) 0.0227(7) -0.0039(6) 0.0036(6) 0.0025(6)
C20 0.0272(8) 0.0227(8) 0.0244(8) 0.0002(6) 0.0076(6) 0.0023(6)
C21 0.0307(8) 0.0249(8) 0.0285(8) 0.0024(6) 0.0094(7) 0.0074(7)
C22 0.0291(8) 0.0288(8) 0.0286(8) -0.0007(7) 0.0130(7) 0.0044(7)
C23 0.0252(8) 0.0282(8) 0.0318(8) -0.0012(7) 0.0096(6) -0.0003(6)
C24 0.0243(7) 0.0216(8) 0.0295(8) -0.0022(6) 0.0050(6) 0.0013(6)
C25 0.0329(8) 0.0311(9) 0.0212(7) 0.0029(6) 0.0088(6) 0.0001(7)
C26 0.0340(8) 0.0273(8) 0.0217(7) 0.0049(6) 0.0083(6) 0.0009(7)
C27 0.0252(8) 0.0284(8) 0.0274(8) 0.0013(7) 0.0014(6) 0.0026(7)
C28 0.0246(8) 0.0285(8) 0.0312(8) -0.0033(7) 0.0031(6) 0.0019(7)
C29 0.0229(7) 0.0398(10) 0.0278(8) -0.0051(7) 0.0106(6) -0.0029(7)
C30 0.0273(8) 0.0373(10) 0.0330(9) -0.0046(7) 0.0134(7) -0.0096(7)
C31 0.0475(10) 0.0253(8) 0.0250(8) 0.0000(7) 0.0164(7) -0.0055(7)
C32 0.0496(11) 0.0274(9) 0.0215(8) 0.0028(7) 0.0071(7) 0.0006(8)
C33 0.0307(9) 0.0300(9) 0.0390(10) 0.0087(8) 0.0005(7) 0.0040(7)
C34 0.0302(8) 0.0246(8) 0.0436(10) -0.0011(7) 0.0080(7) 0.0043(7)
C35 0.0283(8) 0.0381(10) 0.0273(8) -0.0018(7) 0.0099(7) 0.0060(7)
C36 0.0248(8) 0.0373(10) 0.0369(9) 0.0042(8) 0.0102(7) 0.0000(7)
C37 0.0353(9) 0.0382(10) 0.0230(8) -0.0005(7) 0.0060(7) -0.0050(8)
C38 0.0519(11) 0.0327(9) 0.0270(9) -0.0044(7) 0.0088(8) -0.0031(8)
C39 0.0523(12) 0.0496(12) 0.0296(9) 0.0007(9) 0.0142(8) 0.0189(10)
C40 0.0293(9) 0.0718(15) 0.0294(9) -0.0019(9) 0.0106(7) -0.0034(9)
C41 0.0440(10) 0.0417(11) 0.0288(9) -0.0027(8) 0.0131(8) -0.0139(9)
C42 0.0423(10) 0.0325(9) 0.0234(8) 0.0008(7) 0.0102(7) -0.0011(8)

loop_
_atom_type_symbol
_atom_type_description
_atom_type_scat_dispersion_real
_atom_type_scat_dispersion_imag
_atom_type_scat_source
C C 0.0181 0.0091 'International Tables Vol C Tables 4.2.6.8 and 6.1.1.4'
H H 0.0000 0.0000 'International Tables Vol C Tables 4.2.6.8 and 6.1.1.4'
D D 0.0000 0.0000 'International Tables Vol C Tables 4.2.6.8 and 6.1.1.4'
K K 0.3868 1.0657 'International Tables Vol C Tables 4.2.6.8 and 6.1.1.4'
N N 0.0311 0.0180 'International Tables Vol C Tables 4.2.6.8 and 6.1.1.4'
Ni Ni -3.0029 0.5091 'International Tables Vol C Tables 4.2.6.8 and 6.1.1.4'
O O 0.0492 0.0322 'International Tables Vol C Tables 4.2.6.8 and 6.1.1.4'

loop_
_geom_angle_atom_site_label_1
_geom_angle_atom_site_label_2
_geom_angle_atom_site_label_3
_geom_angle
_geom_angle_site_symmetry_1
_geom_angle_site_symmetry_3
_geom_angle_publ_flag
N4 Ni1 N3 117.15(6) . . ?
C1 Ni1 N3 82.15(6) . . ?
C1 Ni1 N4 160.20(6) . . ?
C18 Ni1 N3 155.25(6) . . ?
C18 Ni1 N4 38.18(6) . . ?
C18 Ni1 C1 122.29(7) . . ?
O1 K1 O2 120.31(4) . . ?
O1 K1 O3 96.35(4) . . ?
O1 K1 O4 74.27(3) . . ?
O1 K1 O5 80.85(3) . . ?
O1 K1 O6 126.39(3) . . ?
O1 K1 O7 155.74(4) . . ?
O1 K1 N4 78.12(4) . . ?
O2 K1 O4 108.38(3) . . ?
O2 K1 O6 111.98(3) . . ?
O3 K1 O2 55.17(3) . . ?
O3 K1 O4 53.59(3) . . ?
O3 K1 O6 123.86(3) . . ?
O5 K1 O2 151.81(3) . . ?
O5 K1 O3 107.68(3) . . ?
O5 K1 O4 56.51(3) . . ?
O5 K1 O6 55.71(3) . . ?
O5 K1 O7 111.07(4) . . ?
O6 K1 O4 100.66(3) . . ?
O7 K1 O2 57.74(3) . . ?
O7 K1 O3 99.66(3) . . ?
O7 K1 O4 129.99(3) . . ?
O7 K1 O6 56.38(3) . . ?
N4 K1 O2 84.67(4) . . ?
N4 K1 O3 130.01(4) . . ?
N4 K1 O4 152.37(4) . . ?
N4 K1 O5 119.97(4) . . ?
N4 K1 O6 96.44(4) . . ?
N4 K1 O7 77.63(4) . . ?
C17 O1 K1 151.64(10) . . ?
C25 O2 K1 115.76(9) . . ?
C36 O2 K1 110.68(10) . . ?
C36 O2 C25 112.92(13) . . ?
C26 O3 K1 122.42(9) . . ?
C27 O3 K1 121.42(9) . . ?
C27 O3 C26 111.84(12) . . ?
C28 O4 K1 95.85(9) . . ?
C28 O4 C29 111.65(13) . . ?
C29 O4 K1 98.76(9) . . ?
C30 O5 K1 122.20(10) . . ?
C31 O5 K1 122.37(10) . . ?
C31 O5 C30 112.66(13) . . ?
C32 O6 K1 102.85(9) . . ?
C33 O6 K1 108.53(10) . . ?
C33 O6 C32 111.83(13) . . ?
C34 O7 K1 120.34(10) . . ?
C35 O7 K1 120.48(10) . . ?
C35 O7 C34 113.29(13) . . ?
C1 N1 C2 111.61(12) . . ?
C1 N1 C4 124.88(12) . . ?
C2 N1 C4 123.19(12) . . ?
C1 N2 C3 112.56(12) . . ?
C1 N2 C13 118.08(12) . . ?
C3 N2 C13 129.23(13) . . ?
C13 N3 Ni1 113.01(10) . . ?
C13 N3 C17 118.07(12) . . ?
C17 N3 Ni1 128.92(10) . . ?
Ni1 N4 K1 119.17(6) . . ?
C18 N4 Ni1 66.98(10) . . ?
C18 N4 K1 160.26(13) . . ?
N1 C1 Ni1 142.41(11) . . ?
N1 C1 N2 102.74(12) . . ?
N2 C1 Ni1 114.75(10) . . ?
N1 C2 H2 126.3 . . ?
C3 C2 N1 107.39(14) . . ?
C3 C2 H2 126.3 . . ?
N2 C3 H3 127.2 . . ?
C2 C3 N2 105.69(13) . . ?
C2 C3 H3 127.2 . . ?
C5 C4 N1 119.64(13) . . ?
C5 C4 C9 122.34(14) . . ?
C9 C4 N1 118.00(13) . . ?
C4 C5 C6 117.69(14) . . ?
C4 C5 C10 121.41(14) . . ?
C6 C5 C10 120.89(14) . . ?
C5 C6 H6 119.1 . . ?
C7 C6 C5 121.71(15) . . ?
C7 C6 H6 119.1 . . ?
C6 C7 C8 118.62(14) . . ?
C6 C7 C11 120.63(15) . . ?
C8 C7 C11 120.75(15) . . ?
C7 C8 H8 119.3 . . ?
C9 C8 C7 121.50(14) . . ?
C9 C8 H8 119.3 . . ?
C4 C9 C12 120.80(13) . . ?
C8 C9 C4 117.99(14) . . ?
C8 C9 C12 121.19(14) . . ?
C5 C10 H10A 109.5 . . ?
C5 C10 H10B 109.5 . . ?
C5 C10 H10C 109.5 . . ?
H10A C10 H10B 109.5 . . ?
H10A C10 H10C 109.5 . . ?
H10B C10 H10C 109.5 . . ?
C7 C11 H11A 109.5 . . ?
C7 C11 H11B 109.5 . . ?
C7 C11 H11C 109.5 . . ?
H11A C11 H11B 109.5 . . ?
H11A C11 H11C 109.5 . . ?
H11B C11 H11C 109.5 . . ?
C9 C12 H12A 109.5 . . ?
C9 C12 H12B 109.5 . . ?
C9 C12 H12C 109.5 . . ?
H12A C12 H12B 109.5 . . ?
H12A C12 H12C 109.5 . . ?
H12B C12 H12C 109.5 . . ?
N3 C13 N2 111.45(12) . . ?
N3 C13 C14 126.72(14) . . ?
C14 C13 N2 121.82(14) . . ?
C13 C14 H14 122.2 . . ?
C13 C14 C15 115.65(15) . . ?
C15 C14 H14 122.2 . . ?
C14 C15 H15 119.9 . . ?
C16 C15 C14 120.22(14) . . ?
C16 C15 H15 119.9 . . ?
C15 C16 H16 119.3 . . ?
C15 C16 C17 121.48(14) . . ?
C17 C16 H16 119.3 . . ?
O1 C17 N3 120.39(13) . . ?
O1 C17 C16 121.82(14) . . ?
N3 C17 C16 117.79(14) . . ?
N4 C18 Ni1 74.85(10) . . ?
N4 C18 C19 136.82(15) . . ?
C19 C18 Ni1 148.34(12) . . ?
C18 C19 H19 107.7 . . ?
C18 C19 C20 111.81(13) . . ?
C18 C19 C24 110.59(13) . . ?
C20 C19 H19 107.7 . . ?
C20 C19 C24 111.15(13) . . ?
C24 C19 H19 107.7 . . ?
C19 C20 H20A 109.4 . . ?
C19 C20 H20B 109.4 . . ?
H20A C20 H20B 108.0 . . ?
C21 C20 C19 111.23(13) . . ?
C21 C20 H20A 109.4 . . ?
C21 C20 H20B 109.4 . . ?
C20 C21 H21A 109.3 . . ?
C20 C21 H21B 109.3 . . ?
H21A C21 H21B 108.0 . . ?
C22 C21 C20 111.55(14) . . ?
C22 C21 H21A 109.3 . . ?
C22 C21 H21B 109.3 . . ?
C21 C22 H22A 109.7 . . ?
C21 C22 H22B 109.7 . . ?
H22A C22 H22B 108.2 . . ?
C23 C22 C21 109.92(13) . . ?
C23 C22 H22A 109.7 . . ?
C23 C22 H22B 109.7 . . ?
C22 C23 H23A 109.3 . . ?
C22 C23 H23B 109.3 . . ?
C22 C23 C24 111.39(14) . . ?
H23A C23 H23B 108.0 . . ?
C24 C23 H23A 109.3 . . ?
C24 C23 H23B 109.3 . . ?
C19 C24 H24A 109.3 . . ?
C19 C24 H24B 109.3 . . ?
C23 C24 C19 111.56(13) . . ?
C23 C24 H24A 109.3 . . ?
C23 C24 H24B 109.3 . . ?
H24A C24 H24B 108.0 . . ?
O2 C25 H25A 110.0 . . ?
O2 C25 H25B 110.0 . . ?
O2 C25 C26 108.62(13) . . ?
H25A C25 H25B 108.3 . . ?
C26 C25 H25A 110.0 . . ?
C26 C25 H25B 110.0 . . ?
O3 C26 C25 108.59(13) . . ?
O3 C26 H26A 110.0 . . ?
O3 C26 H26B 110.0 . . ?
C25 C26 H26A 110.0 . . ?
C25 C26 H26B 110.0 . . ?
H26A C26 H26B 108.4 . . ?
O3 C27 H27A 110.0 . . ?
O3 C27 H27B 110.0 . . ?
O3 C27 C28 108.62(13) . . ?
H27A C27 H27B 108.3 . . ?
C28 C27 H27A 110.0 . . ?
C28 C27 H27B 110.0 . . ?
O4 C28 C27 108.75(13) . . ?
O4 C28 H28A 109.9 . . ?
O4 C28 H28B 109.9 . . ?
C27 C28 H28A 109.9 . . ?
C27 C28 H28B 109.9 . . ?
H28A C28 H28B 108.3 . . ?
O4 C29 H29A 109.9 . . ?
O4 C29 H29B 109.9 . . ?
O4 C29 C30 108.87(14) . . ?
H29A C29 H29B 108.3 . . ?
C30 C29 H29A 109.9 . . ?
C30 C29 H29B 109.9 . . ?
O5 C30 C29 109.24(13) . . ?
O5 C30 H30A 109.8 . . ?
O5 C30 H30B 109.8 . . ?
C29 C30 H30A 109.8 . . ?
C29 C30 H30B 109.8 . . ?
H30A C30 H30B 108.3 . . ?
O5 C31 H31A 109.9 . . ?
O5 C31 H31B 109.9 . . ?
O5 C31 C32 108.94(14) . . ?
H31A C31 H31B 108.3 . . ?
C32 C31 H31A 109.9 . . ?
C32 C31 H31B 109.9 . . ?
O6 C32 C31 108.48(14) . . ?
O6 C32 H32A 110.0 . . ?
O6 C32 H32B 110.0 . . ?
C31 C32 H32A 110.0 . . ?
C31 C32 H32B 110.0 . . ?
H32A C32 H32B 108.4 . . ?
O6 C33 H33A 110.0 . . ?
O6 C33 H33B 110.0 . . ?
O6 C33 C34 108.57(14) . . ?
H33A C33 H33B 108.4 . . ?
C34 C33 H33A 110.0 . . ?
C34 C33 H33B 110.0 . . ?
O7 C34 C33 108.00(14) . . ?
O7 C34 H34A 110.1 . . ?
O7 C34 H34B 110.1 . . ?
C33 C34 H34A 110.1 . . ?
C33 C34 H34B 110.1 . . ?
H34A C34 H34B 108.4 . . ?
O7 C35 H35A 110.2 . . ?
O7 C35 H35B 110.2 . . ?
O7 C35 C36 107.73(14) . . ?
H35A C35 H35B 108.5 . . ?
C36 C35 H35A 110.2 . . ?
C36 C35 H35B 110.2 . . ?
O2 C36 C35 114.29(14) . . ?
O2 C36 H36A 108.7 . . ?
O2 C36 H36B 108.7 . . ?
C35 C36 H36A 108.7 . . ?
C35 C36 H36B 108.7 . . ?
H36A C36 H36B 107.6 . . ?
C38 C37 D37 120.0 . . ?
C42 C37 D37 120.0 . . ?
C42 C37 C38 120.01(18) . . ?
C37 C38 D38 120.0 . . ?
C37 C38 C39 119.97(19) . . ?
C39 C38 D38 120.0 . . ?
C38 C39 D39 120.2 . . ?
C38 C39 C40 119.63(19) . . ?
C40 C39 D39 120.2 . . ?
C39 C40 D40 120.0 . . ?
C41 C40 C39 120.02(18) . . ?
C41 C40 D40 120.0 . . ?
C40 C41 D41 120.0 . . ?
C42 C41 C40 120.08(19) . . ?
C42 C41 D41 120.0 . . ?
C37 C42 D42 119.9 . . ?
C41 C42 C37 120.28(18) . . ?
C41 C42 D42 119.9 . . ?

loop_
_geom_bond_atom_site_label_1
_geom_bond_atom_site_label_2
_geom_bond_distance
_geom_bond_site_symmetry_2
_geom_bond_publ_flag
Ni1 N3 2.0417(12) . ?
Ni1 N4 1.9219(14) . ?
Ni1 C1 1.8482(15) . ?
Ni1 C18 1.8325(16) . ?
K1 O1 2.6670(11) . ?
K1 O2 2.9894(12) . ?
K1 O3 2.9430(12) . ?
K1 O4 3.1679(12) . ?
K1 O5 2.8688(12) . ?
K1 O6 3.0114(12) . ?
K1 O7 2.9388(12) . ?
K1 N4 2.7329(14) . ?
O1 C17 1.2602(19) . ?
O2 C25 1.422(2) . ?
O2 C36 1.417(2) . ?
O3 C26 1.4248(19) . ?
O3 C27 1.4197(19) . ?
O4 C28 1.422(2) . ?
O4 C29 1.4261(19) . ?
O5 C30 1.420(2) . ?
O5 C31 1.419(2) . ?
O6 C32 1.428(2) . ?
O6 C33 1.421(2) . ?
O7 C34 1.417(2) . ?
O7 C35 1.415(2) . ?
N1 C1 1.3615(19) . ?
N1 C2 1.3959(19) . ?
N1 C4 1.4370(18) . ?
N2 C1 1.3782(18) . ?
N2 C3 1.387(2) . ?
N2 C13 1.4163(19) . ?
N3 C13 1.352(2) . ?
N3 C17 1.3784(19) . ?
N4 C18 1.231(2) . ?
C2 H2 0.9500 . ?
C2 C3 1.348(2) . ?
C3 H3 0.9500 . ?
C4 C5 1.391(2) . ?
C4 C9 1.394(2) . ?
C5 C6 1.396(2) . ?
C5 C10 1.506(2) . ?
C6 H6 0.9500 . ?
C6 C7 1.392(2) . ?
C7 C8 1.392(2) . ?
C7 C11 1.510(2) . ?
C8 H8 0.9500 . ?
C8 C9 1.392(2) . ?
C9 C12 1.505(2) . ?
C10 H10A 0.9800 . ?
C10 H10B 0.9800 . ?
C10 H10C 0.9800 . ?
C11 H11A 0.9800 . ?
C11 H11B 0.9800 . ?
C11 H11C 0.9800 . ?
C12 H12A 0.9800 . ?
C12 H12B 0.9800 . ?
C12 H12C 0.9800 . ?
C13 C14 1.375(2) . ?
C14 H14 0.9500 . ?
C14 C15 1.404(2) . ?
C15 H15 0.9500 . ?
C15 C16 1.366(2) . ?
C16 H16 0.9500 . ?
C16 C17 1.441(2) . ?
C18 C19 1.508(2) . ?
C19 H19 1.0000 . ?
C19 C20 1.535(2) . ?
C19 C24 1.536(2) . ?
C20 H20A 0.9900 . ?
C20 H20B 0.9900 . ?
C20 C21 1.527(2) . ?
C21 H21A 0.9900 . ?
C21 H21B 0.9900 . ?
C21 C22 1.524(2) . ?
C22 H22A 0.9900 . ?
C22 H22B 0.9900 . ?
C22 C23 1.523(2) . ?
C23 H23A 0.9900 . ?
C23 H23B 0.9900 . ?
C23 C24 1.530(2) . ?
C24 H24A 0.9900 . ?
C24 H24B 0.9900 . ?
C25 H25A 0.9900 . ?
C25 H25B 0.9900 . ?
C25 C26 1.494(2) . ?
C26 H26A 0.9900 . ?
C26 H26B 0.9900 . ?
C27 H27A 0.9900 . ?
C27 H27B 0.9900 . ?
C27 C28 1.502(2) . ?
C28 H28A 0.9900 . ?
C28 H28B 0.9900 . ?
C29 H29A 0.9900 . ?
C29 H29B 0.9900 . ?
C29 C30 1.497(3) . ?
C30 H30A 0.9900 . ?
C30 H30B 0.9900 . ?
C31 H31A 0.9900 . ?
C31 H31B 0.9900 . ?
C31 C32 1.495(3) . ?
C32 H32A 0.9900 . ?
C32 H32B 0.9900 . ?
C33 H33A 0.9900 . ?
C33 H33B 0.9900 . ?
C33 C34 1.494(3) . ?
C34 H34A 0.9900 . ?
C34 H34B 0.9900 . ?
C35 H35A 0.9900 . ?
C35 H35B 0.9900 . ?
C35 C36 1.505(3) . ?
C36 H36A 0.9900 . ?
C36 H36B 0.9900 . ?
C37 D37 0.9500 . ?
C37 C38 1.380(3) . ?
C37 C42 1.380(3) . ?
C38 D38 0.9500 . ?
C38 C39 1.384(3) . ?
C39 D39 0.9500 . ?
C39 C40 1.391(3) . ?
C40 D40 0.9500 . ?
C40 C41 1.376(3) . ?
C41 D41 0.9500 . ?
C41 C42 1.376(3) . ?
C42 D42 0.9500 . ?

loop_
_geom_torsion_atom_site_label_1
_geom_torsion_atom_site_label_2
_geom_torsion_atom_site_label_3
_geom_torsion_atom_site_label_4
_geom_torsion
_geom_torsion_site_symmetry_1
_geom_torsion_site_symmetry_2
_geom_torsion_site_symmetry_3
_geom_torsion_site_symmetry_4
_geom_torsion_publ_flag
Ni1 N3 C13 N2 -4.43(15) . . . . ?
Ni1 N3 C13 C14 176.52(13) . . . . ?
Ni1 N3 C17 O1 1.1(2) . . . . ?
Ni1 N3 C17 C16 -178.48(11) . . . . ?
Ni1 N4 C18 C19 179.9(2) . . . . ?
Ni1 C18 C19 C20 -165.79(19) . . . . ?
Ni1 C18 C19 C24 69.8(3) . . . . ?
K1 O1 C17 N3 7.8(3) . . . . ?
K1 O1 C17 C16 -172.59(14) . . . . ?
K1 O2 C25 C26 -55.70(15) . . . . ?
K1 O2 C36 C35 -54.99(17) . . . . ?
K1 O3 C26 C25 -36.91(17) . . . . ?
K1 O3 C27 C28 -1.64(17) . . . . ?
K1 O4 C28 C27 -77.87(12) . . . . ?
K1 O4 C29 C30 70.59(13) . . . . ?
K1 O5 C30 C29 23.56(17) . . . . ?
K1 O5 C31 C32 -12.56(17) . . . . ?
K1 O6 C32 C31 -71.54(13) . . . . ?
K1 O6 C33 C34 64.72(15) . . . . ?
K1 O7 C34 C33 34.30(17) . . . . ?
K1 O7 C35 C36 -36.30(17) . . . . ?
K1 N4 C18 Ni1 -112.6(3) . . . . ?
K1 N4 C18 C19 67.4(5) . . . . ?
O2 C25 C26 O3 59.19(17) . . . . ?
O3 C27 C28 O4 59.95(17) . . . . ?
O4 C29 C30 O5 -69.47(17) . . . . ?
O5 C31 C32 O6 59.06(18) . . . . ?
O6 C33 C34 O7 -67.09(18) . . . . ?
O7 C35 C36 O2 62.03(19) . . . . ?
N1 C2 C3 N2 0.45(18) . . . . ?
N1 C4 C5 C6 175.88(13) . . . . ?
N1 C4 C5 C10 -2.7(2) . . . . ?
N1 C4 C9 C8 -175.76(13) . . . . ?
N1 C4 C9 C12 6.0(2) . . . . ?
N2 C13 C14 C15 -176.60(14) . . . . ?
N3 Ni1 C1 N1 177.82(19) . . . . ?
N3 Ni1 C1 N2 -6.67(10) . . . . ?
N3 Ni1 C18 N4 -5.5(2) . . . . ?
N3 Ni1 C18 C19 174.59(17) . . . . ?
N3 C13 C14 C15 2.4(2) . . . . ?
N4 Ni1 C1 N1 -14.6(3) . . . . ?
N4 Ni1 C1 N2 160.96(16) . . . . ?
N4 Ni1 C18 C19 -179.9(3) . . . . ?
N4 C18 C19 C20 14.3(3) . . . . ?
N4 C18 C19 C24 -110.1(2) . . . . ?
C1 Ni1 C18 N4 -175.53(10) . . . . ?
C1 Ni1 C18 C19 4.5(3) . . . . ?
C1 N1 C2 C3 -0.56(18) . . . . ?
C1 N1 C4 C5 82.65(19) . . . . ?
C1 N1 C4 C9 -98.36(18) . . . . ?
C1 N2 C3 C2 -0.22(18) . . . . ?
C1 N2 C13 N3 -0.91(18) . . . . ?
C1 N2 C13 C14 178.20(14) . . . . ?
C2 N1 C1 Ni1 176.24(15) . . . . ?
C2 N1 C1 N2 0.41(16) . . . . ?
C2 N1 C4 C5 -104.41(18) . . . . ?
C2 N1 C4 C9 74.58(19) . . . . ?
C3 N2 C1 Ni1 -177.32(10) . . . . ?
C3 N2 C1 N1 -0.12(16) . . . . ?
C3 N2 C13 N3 -176.46(14) . . . . ?
C3 N2 C13 C14 2.7(2) . . . . ?
C4 N1 C1 Ni1 -10.1(3) . . . . ?
C4 N1 C1 N2 174.05(13) . . . . ?
C4 N1 C2 C3 -174.33(14) . . . . ?
C4 C5 C6 C7 -0.2(2) . . . . ?
C5 C4 C9 C8 3.2(2) . . . . ?
C5 C4 C9 C12 -175.05(14) . . . . ?
C5 C6 C7 C8 3.1(2) . . . . ?
C5 C6 C7 C11 -177.40(15) . . . . ?
C6 C7 C8 C9 -3.0(2) . . . . ?
C7 C8 C9 C4 -0.1(2) . . . . ?
C7 C8 C9 C12 178.17(14) . . . . ?
C9 C4 C5 C6 -3.1(2) . . . . ?
C9 C4 C5 C10 178.40(14) . . . . ?
C10 C5 C6 C7 178.36(15) . . . . ?
C11 C7 C8 C9 177.54(15) . . . . ?
C13 N2 C1 Ni1 6.42(17) . . . . ?
C13 N2 C1 N1 -176.39(12) . . . . ?
C13 N2 C3 C2 175.53(14) . . . . ?
C13 N3 C17 O1 -179.71(13) . . . . ?
C13 N3 C17 C16 0.7(2) . . . . ?
C13 C14 C15 C16 0.1(2) . . . . ?
C14 C15 C16 C17 -2.0(2) . . . . ?
C15 C16 C17 O1 -177.99(15) . . . . ?
C15 C16 C17 N3 1.6(2) . . . . ?
C17 N3 C13 N2 176.26(12) . . . . ?
C17 N3 C13 C14 -2.8(2) . . . . ?
C18 Ni1 C1 N1 -6.4(2) . . . . ?
C18 Ni1 C1 N2 169.14(10) . . . . ?
C18 C19 C20 C21 -177.67(13) . . . . ?
C18 C19 C24 C23 178.16(13) . . . . ?
C19 C20 C21 C22 56.30(18) . . . . ?
C20 C19 C24 C23 53.36(18) . . . . ?
C20 C21 C22 C23 -57.72(19) . . . . ?
C21 C22 C23 C24 57.24(19) . . . . ?
C22 C23 C24 C19 -55.65(18) . . . . ?
C24 C19 C20 C21 -53.56(17) . . . . ?
C25 O2 C36 C35 76.62(18) . . . . ?
C26 O3 C27 C28 155.55(14) . . . . ?
C27 O3 C26 C25 166.16(14) . . . . ?
C28 O4 C29 C30 170.49(13) . . . . ?
C29 O4 C28 C27 -179.71(13) . . . . ?
C30 O5 C31 C32 -174.05(14) . . . . ?
C31 O5 C30 C29 -174.91(13) . . . . ?
C32 O6 C33 C34 177.49(14) . . . . ?
C33 O6 C32 C31 172.19(14) . . . . ?
C34 O7 C35 C36 170.65(14) . . . . ?
C35 O7 C34 C33 -172.60(14) . . . . ?
C36 O2 C25 C26 175.26(14) . . . . ?
C37 C38 C39 C40 0.5(3) . . . . ?
C38 C37 C42 C41 -1.0(3) . . . . ?
C38 C39 C40 C41 -0.7(3) . . . . ?
C39 C40 C41 C42 0.1(3) . . . . ?
C40 C41 C42 C37 0.8(3) . . . . ?
C42 C37 C38 C39 0.3(3) . . . . ?
